data_2310788
loop_
_publ_author_name
'St\"oger, Berthold'
'Weil, Matthias'
'Du\<sek, Michal'

_publ_section_title
;
 The \a &#x2194; \b phase transitions of Zn2P2O7 revisited: existence of
 an additional intermediate phase with an incommensurately modulated
 structure.
;
_journal_coden_ASTM ACSBDA
_journal_issue 3
_journal_name_full
;
 Acta Crystallographica, Section B: Structural Science, Crystal Engineering
 and Materials
;
_journal_page_first 539
_journal_page_last 554
_journal_paper_doi 10.1107/S205252061401049X
_journal_volume 70
_journal_year 2014
_chemical_formula_sum 'O7 P2 Zn2'
_chemical_formula_weight 304.7
_chemical_name_common 'zinc pyrophosphate'
_chemical_name_systematic 'zinc(II) diphosphate(V)'
_space_group_IT_number 12
_space_group_ssg_name C2/m(\a0\g)0s
_symmetry_cell_setting monoclinic
_symmetry_space_group_name_Hall '-C 2y'
_symmetry_space_group_name_H-M 'C 1 2/m 1'
_cell_angle_alpha 90
_cell_angle_beta 105.4390(17)
_cell_angle_gamma 90
_cell_formula_units_Z 2
_cell_length_a 6.6082(2)
_cell_length_b 8.2821(3)
_cell_length_c 4.5238(2)
_cell_measurement_reflns_used 6552
_cell_measurement_temperature 400
_cell_measurement_theta_max 45.2
_cell_measurement_theta_min 3.5
_cell_modulation_dimension 1
_cell_volume 238.652(16)
_computing_cell_refinement 'SAINT-Plus (Bruker, 2012)'
_computing_data_collection 'APEX2 (Bruker, 2012)'
_computing_data_reduction 'SAINT-Plus (Bruker, 2012)'
_computing_molecular_graphics 'ATOMS (Dowty, 2006)'
_computing_structure_refinement 'JANA2006 (Pet\<r\'i\<cek, et al., 2006)'
_computing_structure_solution 'by isomorphous structure methods'
_diffrn_ambient_temperature 400
_diffrn_measured_fraction_theta_full 0.98
_diffrn_measured_fraction_theta_max 0.78
_diffrn_measurement_device 'four-cycle diffractometer'
_diffrn_measurement_device_type 'Bruker KAPPA APEX II CCD'
_diffrn_measurement_method '\w and \f scans'
_diffrn_radiation_monochromator graphite
_diffrn_radiation_probe x-ray
_diffrn_radiation_source 'X-ray tube'
_diffrn_radiation_type 'Mo K\a'
_diffrn_radiation_wavelength 0.71073
_diffrn_reflns_av_R_equivalents 0.0258
_diffrn_reflns_av_unetI/netI 0.0299
_diffrn_reflns_limit_h_max 13
_diffrn_reflns_limit_h_min -13
_diffrn_reflns_limit_index_m_1_max 2
_diffrn_reflns_limit_index_m_1_min -2
_diffrn_reflns_limit_k_max 16
_diffrn_reflns_limit_k_min -16
_diffrn_reflns_limit_l_max 5
_diffrn_reflns_limit_l_min -9
_diffrn_reflns_number 13480
_diffrn_reflns_theta_full 43.64
_diffrn_reflns_theta_max 50.28
_diffrn_reflns_theta_min 2.68
_exptl_absorpt_coefficient_mu 10.7
_exptl_absorpt_correction_T_max 0.60
_exptl_absorpt_correction_T_min 0.025
_exptl_absorpt_correction_type multi-scan
_exptl_absorpt_process_details SADABS
_exptl_crystal_colour 'translucent colourless'
_exptl_crystal_density_diffrn 4.2388
_exptl_crystal_description rod
_exptl_crystal_F_000 292
_exptl_crystal_size_max 0.42
_exptl_crystal_size_mid 0.30
_exptl_crystal_size_min 0.06
_refine_diff_density_max 0.90
_refine_diff_density_min -0.83
_refine_ls_extinction_coef 1840(80)
_refine_ls_extinction_method 'B-C type 1 Gaussian isotropic (Becker & Coppens, 1974)'
_refine_ls_goodness_of_fit_gt 1.68
_refine_ls_goodness_of_fit_ref 1.24
_refine_ls_number_constraints 1
_refine_ls_number_parameters 146
_refine_ls_number_reflns 5020
_refine_ls_number_restraints 0
_refine_ls_R_factor_all 0.0609
_refine_ls_R_factor_gt 0.0255
_refine_ls_shift/su_max 0.0169
_refine_ls_shift/su_mean 0.0034
_refine_ls_structure_factor_coef F
_refine_ls_weighting_details w=1/(\s^2^(F)+0.0001F^2^)
_refine_ls_weighting_scheme sigma
_refine_ls_wR_factor_gt 0.0356
_refine_ls_wR_factor_ref 0.0397
_reflns_number_gt 2280
_reflns_number_total 5020
_reflns_threshold_expression I>3\s(I)
_cod_data_source_file xk5017sup1.cif
_cod_data_source_block alpha2_zn2p2o7_400
_cod_database_code 2310788
_publcif_datablock.id {f7c065a0-e23e-4215-8952-c4c1d3b810c6}

loop_
_space_group_symop_id
_space_group_symop_operation_xyz
1 x,y,z
2 -x,y,-z
3 x+0.5,y+0.5,z
4 -x+0.5,y+0.5,-z
5 -x,-y,-z
6 x,-y,z
7 -x+0.5,-y+0.5,-z
8 x+0.5,-y+0.5,z

loop_
_space_group_symop_ssg_id
_space_group_symop_ssg_operation_algebraic
1 x1,x2,x3,x4
2 -x1,x2,-x3,-x4+1/2
3 -x1,-x2,-x3,-x4
4 x1,-x2,x3,x4+1/2
5 x1+1/2,x2+1/2,x3,x4
6 -x1+1/2,x2+1/2,-x3,-x4+1/2
7 -x1+1/2,-x2+1/2,-x3,-x4
8 x1+1/2,-x2+1/2,x3,x4+1/2

loop_
_atom_site_label
_atom_site_type_symbol
_atom_site_fract_x
_atom_site_fract_y
_atom_site_fract_z
_atom_site_adp_type
_atom_site_U_iso_or_equiv
_atom_site_site_symmetry_multiplicity
_atom_site_occupancy
_atom_site_calc_flag
Zn Zn 0.5 0.18921(3) 1 Uani 0.01797(6) 4 1 d
P P 0.78961(3) 0 0.59052(4) Uani 0.00896(4) 4 1 d
O1 O 0.62199(8) 0 0.28617(12) Uani 0.01031(11) 4 1 d
O2 O 1 -0.0528(10) 0.5 Uani 0.0240(10) 4 0.234(6) d
O2' O 1 -0.011(3) 0.5 Uani 0.068(6) 4 0.266(6) d
O3 O 0.78239(9) -0.15146(6) 0.77458(11) Uani 0.01910(12) 8 1 d

loop_
_atom_site_aniso_label
_atom_site_aniso_type_symbol
_atom_site_aniso_U_11
_atom_site_aniso_U_22
_atom_site_aniso_U_33
_atom_site_aniso_U_12
_atom_site_aniso_U_13
_atom_site_aniso_U_23
Zn Zn 0.02176(12) 0.00790(5) 0.01688(11) 0 -0.00773(6) 0
P P 0.00772(6) 0.01115(7) 0.00709(7) 0 0.00037(5) 0
O1 O 0.01022(17) 0.01108(17) 0.00771(17) 0 -0.00095(13) 0
O2 O 0.0090(10) 0.035(2) 0.0299(13) 0 0.0086(9) 0
O2' O 0.0090(13) 0.151(17) 0.047(2) 0 0.0122(14) 0
O3 O 0.0298(2) 0.01099(15) 0.01290(16) 0.00574(14) -0.00059(15) 0.00268(12)

loop_
_atom_site_displace_Fourier_atom_site_label
_atom_site_displace_Fourier_axis
_atom_site_displace_Fourier_wave_vector_seq_id
_atom_site_displace_Fourier_param_cos
_atom_site_displace_Fourier_param_sin
P x 1 0 0
P y 1 -0.00443(3) -0.00700(3)
P z 1 0 0
P x 2 -0.00066(7) -0.00087(6)
P y 2 0 0
P z 2 0.00104(9) 0.00143(10)
O1 x 1 0 0
O1 y 1 -0.00248(6) 0.00502(6)
O1 z 1 0 0
O1 x 2 0.00069(16) -0.00018(17)
O1 y 2 0 0
O1 z 2 0.0000(2) -0.0001(2)
O3 x 1 0.00726(9) -0.01796(9)
O3 y 1 -0.00021(5) -0.00421(5)
O3 z 1 0.00349(11) 0.00495(10)
O3 x 2 0.00134(13) -0.00274(13)
O3 y 2 0.00009(10) -0.00059(10)
O3 z 2 -0.00002(16) 0.00089(18)

loop_
_atom_site_Fourier_wave_vector_seq_id
_jana_atom_site_fourier_wave_vector_q1_coeff
1 1
2 2
3 3

loop_
_atom_site_occ_special_func_atom_site_label
_atom_site_occ_special_func_crenel_c
_atom_site_occ_special_func_crenel_w
Zn 0.75 1
O2 0.25 0.5

loop_
_atom_site_U_Fourier_atom_site_label
_atom_site_U_Fourier_tens_elem
_atom_site_U_Fourier_wave_vector_seq_id
_atom_site_U_Fourier_param_cos
_atom_site_U_Fourier_param_sin
P U11 1 0 0
P U22 1 0 0
P U33 1 0 0
P U12 1 0.00214(6) -0.00169(6)
P U13 1 0 0
P U23 1 -0.00142(6) 0.00071(5)
P U11 2 0.00018(17) -0.00117(18)
P U22 2 0.0019(2) -0.00122(19)
P U33 2 0.00007(18) -0.00033(18)
P U12 2 0 0
P U13 2 -0.00025(16) 0.00021(16)
P U23 2 0 0
O1 U11 1 0 0
O1 U22 1 0 0
O1 U33 1 0 0
O1 U12 1 -0.00090(17) -0.00077(16)
O1 U13 1 0 0
O1 U23 1 0.00035(15) 0.00032(15)
O2' U11 1 0 -0.006(4)
O2' U22 1 0 -0.11(2)
O2' U33 1 0 -0.001(8)
O2' U12 1 0.006(3) 0
O2' U13 1 0 0.005(4)
O2' U23 1 -0.038(4) 0
O3 U11 1 0.0173(3) -0.0043(3)
O3 U22 1 0.00046(15) -0.00051(15)
O3 U33 1 0.00068(17) -0.00075(18)
O3 U12 1 0.00291(17) -0.00174(17)
O3 U13 1 -0.00441(19) 0.00213(18)
O3 U23 1 -0.00115(13) 0.00010(13)
O3 U11 2 0.0060(5) -0.0014(5)
O3 U22 2 0.0003(4) 0.0010(4)
O3 U33 2 -0.0013(4) 0.0002(3)
O3 U12 2 0.0010(3) 0.0000(3)
O3 U13 2 -0.0031(4) 0.0011(4)
O3 U23 2 -0.0012(3) -0.0006(3)

loop_
_atom_type_symbol
_atom_type_scat_dispersion_real
_atom_type_scat_dispersion_imag
_atom_type_scat_source
O 0.0106 0.0060 'International Tables Vol C tables 4.2.6.8 and 6.1.1.1'
P 0.1023 0.0942 'International Tables Vol C tables 4.2.6.8 and 6.1.1.1'
Zn 0.2839 1.4301 'International Tables Vol C tables 4.2.6.8 and 6.1.1.1'

loop_
_cell_wave_vector_seq_id
_cell_wave_vector_x
_cell_wave_vector_y
_cell_wave_vector_z
1 0.332680 0.000000 0.407590

loop_
_geom_angle_atom_site_label_1
_geom_angle_atom_site_label_2
_geom_angle_atom_site_label_3
_geom_angle_site_ssg_symmetry_1
_geom_angle_site_ssg_symmetry_3
_geom_angle_av
_geom_angle_min
_geom_angle_max
O1 Zn O1 1_5565 2_6565 80.52(4) 79.71(4) 81.37(4)
O1 Zn O3 1_5565 5_4555 157.50(9) 142.27(11) 169.17(9)
O1 Zn O3 1_5565 6_6575 94.12(6) 91.25(7) 95.71(5)
O1 Zn O3 1_5565 3_6575 81.42(6) 74.25(7) 88.88(8)
O1 Zn O3 1_5565 4_5555 87.04(6) 79.51(7) 92.10(7)
O1 Zn O3 2_6565 5_4555 94.10(6) 91.32(7) 95.71(5)
O1 Zn O3 2_6565 6_6575 157.39(9) 142.02(11) 168.96(9)
O1 Zn O3 2_6565 3_6575 87.12(6) 79.60(7) 92.17(7)
O1 Zn O3 2_6565 4_5555 81.34(6) 74.14(7) 88.76(8)
O3 Zn O3 5_4555 6_6575 98.16(5) 97.18(5) 99.77(5)
O3 Zn O3 5_4555 3_6575 76.61(7) 68.03(7) 82.44(8)
O3 Zn O3 5_4555 4_5555 113.84(8) 107.48(9) 124.79(9)
O3 Zn O3 6_6575 3_6575 113.89(8) 107.68(9) 124.98(9)
O3 Zn O3 6_6575 4_5555 76.56(7) 67.89(7) 82.28(8)
O3 Zn O3 3_6575 4_5555 164.83(5) 163.20(5) 166.39(5)
O1 P O2 . . 104.3(3) 100.8(2) 107.5(3)
O1 P O2 . 3_7565 104.4(3) 100.8(2) 107.5(3)
O1 P O2' . . 104.35(7) 103.54(7) 105.22(6)
O1 P O2' . 3_7565 104.35(7) 103.54(7) 105.22(6)
O1 P O3 . . 112.02(6) 111.66(6) 112.66(6)
O1 P O3 . 4_5555 112.03(6) 111.66(6) 112.66(6)
O2 P O2' . . 12.6(10) 8.9(10) 14.4(10)
O2 P O2' . 3_7565 19.5(10) 15.6(10) 21.4(10)
O2 P O3 . . 98.5(4) 96.3(5) 99.4(3)
O2 P O3 . 4_5555 117.0(3) 115.9(5) 120.0(4)
O2 P O2' 3_7565 . 19.4(10) 15.6(10) 21.4(10)
O2 P O2' 3_7565 3_7565 12.5(10) 8.9(10) 14.4(10)
O2 P O3 3_7565 . 116.9(3) 115.9(5) 120.0(4)
O2 P O3 3_7565 4_5555 98.5(4) 96.3(5) 99.4(3)
O2' P O2' . 3_7565 7.0(13) 6.9(13) 7.0(13)
O2' P O3 . . 104.8(8) 97.6(8) 112.2(8)
O2' P O3 . 4_5555 110.9(8) 103.7(8) 118.2(8)
O2' P O3 3_7565 . 110.9(8) 103.7(8) 118.2(8)
O2' P O3 3_7565 4_5555 104.9(8) 97.6(8) 112.2(8)
O3 P O3 . 4_5555 112.10(8) 111.92(8) 112.27(8)
Zn O1 Zn 1_5545 3_6565 99.40(7) 98.02(7) 100.38(7)
Zn O1 P 1_5545 . 129.67(4) 127.46(4) 131.73(4)
Zn O1 P 3_6565 . 129.66(4) 127.46(4) 131.73(4)
P O2 P . 2_7565 151.0(8) 148.9(6) 155.2(10)
P O2 O2' . . 75.5(8) 70.4(6) 84.7(11)
P O2 O2' . 3_7565 75.5(6) 73.0(4) 82.0(7)
P O2 O2' 2_7565 . 75.6(8) 70.5(6) 84.9(11)
P O2 O2' 2_7565 3_7565 75.5(6) 73.0(4) 82.2(7)
O2' O2 O2' . 3_7565 3.6(9) 0.0(5) 10(3)
P O2' P . 2_7565 173.0(19) 168.3(18) 177.8(19)
P O2' O2 . . 92.0(15) 85.8(16) 101(2)
P O2' O2 . 3_7565 85.0(12) 81.8(12) 91.4(15)
P O2' O2' . 3_7565 86.5(9) 84.0(9) 89.0(9)
P O2' O2 2_7565 . 91.9(15) 85.6(16) 100(2)
P O2' O2 2_7565 3_7565 85.1(12) 81.8(12) 91.2(15)
P O2' O2' 2_7565 3_7565 86.5(9) 84.0(9) 89.0(9)
O2 O2' O2' . 3_7565 170.5(12) 156(3) 179.8(11)
O2 O2' O2' 3_7565 3_7565 6.1(6) 0.1(7) 13.7(9)
Zn O3 Zn 5_5455 3_6575 103.31(8) 97.79(9) 112.35(8)
Zn O3 P 5_5455 . 134.34(11) 125.93(11) 141.43(10)
Zn O3 P 3_6575 . 119.28(8) 113.93(8) 124.37(9)

loop_
_geom_bond_atom_site_label_1
_geom_bond_atom_site_label_2
_geom_bond_site_ssg_symmetry_2
_geom_bond_distance_av
_geom_bond_distance_min
_geom_bond_distance_max
Zn O1 1_5565 2.0590(11) 2.0157(12) 2.0878(14)
Zn O1 2_6565 2.0590(11) 2.0161(12) 2.0893(14)
Zn O3 5_4555 2.0192(16) 1.9550(17) 2.0858(18)
Zn O3 6_6575 2.0193(16) 1.9561(17) 2.0884(18)
Zn O3 3_6575 2.372(2) 2.178(2) 2.762(2)
Zn O3 4_5555 2.375(2) 2.178(2) 2.765(2)
P O1 . 1.5207(11) 1.5191(11) 1.5222(11)
P O2 . 1.602(5) 1.558(3) 1.624(3)
P O2 3_7565 1.601(5) 1.558(3) 1.624(3)
P O2' . 1.5541(17) 1.5405(10) 1.569(3)
P O2' 3_7565 1.5541(16) 1.5405(10) 1.569(3)
P O3 . 1.5165(14) 1.5069(14) 1.5262(14)
P O3 4_5555 1.5165(14) 1.5069(14) 1.5262(14)
O2 O2' . 0.35(3) 0.26(3) 0.40(3)
O2 O2' 3_7565 0.54(3) 0.44(3) 0.59(3)
O2' O2' 3_7565 0.19(4) 0.19(4) 0.19(4)

loop_
_jana_atom_site_adp_c_label
_jana_atom_site_adp_c_type_symbol
_jana_atom_site_adp_c_111
_jana_atom_site_adp_c_112
_jana_atom_site_adp_c_113
_jana_atom_site_adp_c_122
_jana_atom_site_adp_c_123
_jana_atom_site_adp_c_133
_jana_atom_site_adp_c_222
_jana_atom_site_adp_c_223
_jana_atom_site_adp_c_233
_jana_atom_site_adp_c_333
Zn Zn 0 -0.00002(4) 0 0 -0.00051(4) 0 -0.00009(3) 0 0.00091(8) 0

loop_
_jana_atom_site_displace_legendre_atom_site_label
_jana_atom_site_displace_legendre_axis
_jana_atom_site_displace_legendre_param_order
_jana_atom_site_displace_legendre_param_coeff
Zn x 1 0.01665(11)
Zn y 1 0
Zn z 1 -0.01698(17)
Zn x 2 0
Zn y 2 -0.001381(19)
Zn z 2 0
Zn x 3 0.00019(11)
Zn y 3 0
Zn z 3 0.00132(18)
Zn x 4 0
Zn y 4 -0.00005(3)
Zn z 4 0
Zn x 5 0.00612(13)
Zn y 5 0
Zn z 5 -0.0077(2)
Zn x 6 0
Zn y 6 0
Zn z 6 0
O2 x 1 -0.0038(10)
O2 y 1 0
O2 z 1 -0.0240(17)
O2 x 2 0
O2 y 2 0.0137(14)
O2 z 2 0

loop_
_jana_atom_site_adp_c_fourier_atom_site_label
_jana_atom_site_adp_c_fourier_tens_elem
_jana_atom_site_adp_c_fourier_wave_vector_seq_id
_jana_atom_site_adp_c_fourier_param_cos
_jana_atom_site_adp_c_fourier_param_sin
Zn C111 1 0 -0.0070(2)
Zn C112 1 0.00058(7) 0
Zn C113 1 0 0.00561(18)
Zn C122 1 0 -0.00037(4)
Zn C123 1 -0.00001(7) 0
Zn C133 1 0 -0.0054(3)
Zn C222 1 0.00013(3) 0
Zn C223 1 0 0.00032(5)
Zn C233 1 -0.00041(14) 0
Zn C333 1 0 0.0096(5)
